data_7715117
loop_
_publ_author_name
'Heczko, Micha&#x142;'
'Nowicka, Beata'

_publ_section_title
;
 Switching of magnetic properties by topotactic reaction in a 1D
 CN-bridged Ni(II)-Nb(IV) system.
;
_journal_issue 13
_journal_name_full 'Dalton transactions (Cambridge, England : 2003)'
_journal_page_first 5788
_journal_page_last 5795
_journal_paper_doi 10.1039/d3dt03891b
_journal_volume 53
_journal_year 2024
_chemical_formula_sum 'C18 H28 Li2 N12 Nb Ni O2'
_chemical_formula_weight 610.02
_space_group_crystal_system monoclinic
_space_group_IT_number 15
_space_group_name_Hall '-C 2yc'
_space_group_name_H-M_alt 'C 1 2/c 1'
_atom_sites_solution_hydrogens mixed
_audit_creation_method SHELXL-2018/3
_audit_update_record
;
2023-07-07 deposited with the CCDC.	2024-01-22 downloaded from the CCDC.
;
_cell_angle_alpha 90
_cell_angle_beta 94.7820(10)
_cell_angle_gamma 90
_cell_formula_units_Z 4
_cell_length_a 12.2706(4)
_cell_length_b 14.4329(5)
_cell_length_c 14.6110(5)
_cell_measurement_reflns_used 9910
_cell_measurement_temperature 100(2)
_cell_measurement_theta_max 28.28
_cell_measurement_theta_min 2.52
_cell_volume 2578.61(15)
_computing_structure_refinement 'SHELXL-2018/3 (Sheldrick, 2018)'
_computing_structure_solution 'SHELXT 2018/2 (Sheldrick, 2018)'
_diffrn_ambient_temperature 100(2)
_diffrn_measured_fraction_theta_full 1.000
_diffrn_measured_fraction_theta_max 1.000
_diffrn_measurement_device_type 'Bruker APEX-II CCD'
_diffrn_measurement_method '\f and \w scans'
_diffrn_radiation_type MoK\a
_diffrn_radiation_wavelength 0.71073
_diffrn_reflns_av_R_equivalents 0.0256
_diffrn_reflns_av_unetI/netI 0.0179
_diffrn_reflns_Laue_measured_fraction_full 1.000
_diffrn_reflns_Laue_measured_fraction_max 1.000
_diffrn_reflns_limit_h_max 15
_diffrn_reflns_limit_h_min -15
_diffrn_reflns_limit_k_max 18
_diffrn_reflns_limit_k_min -18
_diffrn_reflns_limit_l_max 18
_diffrn_reflns_limit_l_min -18
_diffrn_reflns_number 15907
_diffrn_reflns_point_group_measured_fraction_full 1.000
_diffrn_reflns_point_group_measured_fraction_max 1.000
_diffrn_reflns_theta_full 25.242
_diffrn_reflns_theta_max 26.371
_diffrn_reflns_theta_min 2.517
_exptl_absorpt_coefficient_mu 1.214
_exptl_absorpt_correction_T_max 0.7457
_exptl_absorpt_correction_T_min 0.6709
_exptl_absorpt_correction_type multi-scan
_exptl_absorpt_process_details SADABS
_exptl_crystal_colour yellow
_exptl_crystal_density_diffrn 1.571
_exptl_crystal_description needle
_exptl_crystal_F_000 1244
_exptl_crystal_size_max 0.400
_exptl_crystal_size_mid 0.040
_exptl_crystal_size_min 0.030
_refine_diff_density_max 0.527
_refine_diff_density_min -0.550
_refine_diff_density_rms 0.065
_refine_ls_extinction_method none
_refine_ls_goodness_of_fit_ref 1.149
_refine_ls_hydrogen_treatment mixed
_refine_ls_matrix_type full
_refine_ls_number_parameters 171
_refine_ls_number_reflns 2641
_refine_ls_number_restraints 0
_refine_ls_restrained_S_all 1.149
_refine_ls_R_factor_all 0.0259
_refine_ls_R_factor_gt 0.0230
_refine_ls_shift/su_max 0.000
_refine_ls_shift/su_mean 0.000
_refine_ls_structure_factor_coef Fsqd
_refine_ls_weighting_details 'w=1/[\s^2^(Fo^2^)+(0.0075P)^2^+6.7387P] where P=(Fo^2^+2Fc^2^)/3'
_refine_ls_weighting_scheme calc
_refine_ls_wR_factor_gt 0.0468
_refine_ls_wR_factor_ref 0.0476
_reflns_Friedel_coverage 0.000
_reflns_number_gt 2455
_reflns_number_total 2641
_reflns_threshold_expression 'I > 2\s(I)'
_cod_data_source_file d3dt03891b2.cif
_cod_data_source_block (2)_zigzag_NiNb_(100K)
_cod_depositor_comments 'Adding full bibliography for 7715116--7715117.cif.'
_cod_original_sg_symbol_H-M 'C 2/c'
_cod_database_code 7715117
_shelx_shelxl_version_number 2018/3
_shelx_space_group_comment
;
The symmetry employed for this shelxl refinement is uniquely defined
by the following loop, which should always be used as a source of
symmetry information in preference to the above space-group names.
They are only intended as comments.
;
_shelx_estimated_absorpt_t_min 0.642
_shelx_estimated_absorpt_t_max 0.964

loop_
_space_group_symop_operation_xyz
'x, y, z'
'-x, y, -z+1/2'
'x+1/2, y+1/2, z'
'-x+1/2, y+1/2, -z+1/2'
'-x, -y, -z'
'x, -y, z-1/2'
'-x+1/2, -y+1/2, -z'
'x+1/2, -y+1/2, z-1/2'

loop_
_atom_site_label
_atom_site_type_symbol
_atom_site_fract_x
_atom_site_fract_y
_atom_site_fract_z
_atom_site_U_iso_or_equiv
_atom_site_adp_type
_atom_site_occupancy
_atom_site_site_symmetry_order
_atom_site_calc_flag
_atom_site_refinement_flags_posn
_atom_site_refinement_flags_adp
_atom_site_refinement_flags_occupancy
_atom_site_disorder_assembly
_atom_site_disorder_group
Nb1 Nb 0.500000 0.76871(2) 0.750000 0.00515(6) Uani 1 2 d S T P . .
Ni1 Ni 0.500000 0.500000 0.500000 0.00769(8) Uani 1 2 d S . P . .
C1 C 0.48589(15) 0.64159(13) 0.66232(12) 0.0098(4) Uani 1 1 d . . . . .
C2 C 0.32684(16) 0.71939(13) 0.75797(13) 0.0121(4) Uani 1 1 d . . . . .
C3 C 0.10762(15) 0.39629(13) 0.75590(13) 0.0105(4) Uani 1 1 d . . . . .
C4 C 0.50778(16) 0.81256(13) 0.89902(13) 0.0120(4) Uani 1 1 d . . . . .
C11 C 0.2663(2) 0.3992(2) 0.5439(2) 0.0510(9) Uani 1 1 d . . . . .
H11A H 0.199437 0.380634 0.572728 0.061 Uiso 1 1 calc R U . . .
H11B H 0.269717 0.361582 0.487518 0.061 Uiso 1 1 calc R U . . .
C12 C 0.2555(2) 0.5001(2) 0.5164(2) 0.0444(8) Uani 1 1 d . . . . .
H12A H 0.181395 0.511112 0.486289 0.053 Uiso 1 1 calc R U . . .
H12B H 0.264297 0.539189 0.572234 0.053 Uiso 1 1 calc R U . . .
C13 C 0.3361(2) 0.62667(18) 0.42836(19) 0.0401(8) Uani 1 1 d . . . . .
H13A H 0.337790 0.665168 0.484533 0.048 Uiso 1 1 calc R U . . .
H13B H 0.268503 0.641309 0.389289 0.048 Uiso 1 1 calc R U . . .
C14 C 0.4347(3) 0.64636(17) 0.37727(16) 0.0412(8) Uani 1 1 d . . . . .
H14A H 0.432102 0.608521 0.320618 0.049 Uiso 1 1 calc R U . . .
H14B H 0.435647 0.712551 0.359567 0.049 Uiso 1 1 calc R U . . .
C15 C 0.6359(3) 0.6242(2) 0.39104(18) 0.0446(8) Uani 1 1 d . . . . .
H15A H 0.646434 0.686226 0.364210 0.053 Uiso 1 1 calc R U . . .
H15B H 0.630023 0.578637 0.340221 0.053 Uiso 1 1 calc R U . . .
Li1 Li 0.1180(3) 0.6019(2) 0.7573(2) 0.0144(7) Uani 1 1 d . . . . .
N1 N 0.48189(14) 0.57680(12) 0.61695(11) 0.0131(3) Uani 1 1 d . . . . .
N2 N 0.24053(14) 0.68890(12) 0.76151(13) 0.0169(4) Uani 1 1 d . . . . .
N3 N 0.15488(14) 0.46511(12) 0.76012(12) 0.0149(4) Uani 1 1 d . . . . .
N4 N 0.51062(15) 0.83376(12) 0.97511(12) 0.0171(4) Uani 1 1 d . . . . .
N11 N 0.33827(15) 0.52767(14) 0.45285(13) 0.0241(4) Uani 1 1 d . . . . .
H11 H 0.322222 0.491878 0.394691 0.029 Uiso 1 1 calc R U . . .
N12 N 0.53401(17) 0.62380(12) 0.43702(12) 0.0225(4) Uani 1 1 d . . . . .
H12 H 0.541616 0.672162 0.486155 0.027 Uiso 1 1 calc R U . . .
O1 O 0.00104(12) 0.59508(11) 0.84933(10) 0.0133(3) Uani 1 1 d . . . . .
H1A H -0.0010(19) 0.6182(17) 0.8972(17) 0.016 Uiso 1 1 d . U . . .
H2A H 0.0008(19) 0.5414(19) 0.8619(16) 0.016 Uiso 1 1 d . U . . .

loop_
_atom_site_aniso_label
_atom_site_aniso_U_11
_atom_site_aniso_U_22
_atom_site_aniso_U_33
_atom_site_aniso_U_23
_atom_site_aniso_U_13
_atom_site_aniso_U_12
Nb1 0.00654(12) 0.00434(11) 0.00458(11) 0.000 0.00064(8) 0.000
Ni1 0.00950(18) 0.00715(17) 0.00648(16) -0.00174(12) 0.00094(12) -0.00085(12)
C1 0.0111(9) 0.0118(10) 0.0063(8) 0.0021(7) 0.0003(7) -0.0002(7)
C2 0.0154(10) 0.0060(9) 0.0151(9) -0.0015(7) 0.0022(7) 0.0013(7)
C3 0.0093(9) 0.0115(10) 0.0107(9) 0.0007(7) 0.0020(7) 0.0045(7)
C4 0.0126(10) 0.0080(9) 0.0155(10) 0.0021(7) 0.0026(7) 0.0000(7)
C11 0.0382(17) 0.073(2) 0.0464(18) -0.0353(16) 0.0293(14) -0.0406(16)
C12 0.0098(12) 0.079(2) 0.0453(17) -0.0389(16) 0.0054(11) -0.0031(12)
C13 0.0475(17) 0.0305(14) 0.0368(15) -0.0160(12) -0.0288(13) 0.0244(13)
C14 0.089(2) 0.0153(12) 0.0153(12) 0.0019(9) -0.0204(13) 0.0040(13)
C15 0.077(2) 0.0367(16) 0.0246(13) -0.0107(12) 0.0290(14) -0.0369(15)
Li1 0.0108(16) 0.0149(17) 0.0172(17) 0.0010(13) -0.0004(13) -0.0031(13)
N1 0.0157(9) 0.0124(8) 0.0112(8) -0.0013(7) 0.0025(6) -0.0013(7)
N2 0.0139(9) 0.0111(8) 0.0261(10) -0.0009(7) 0.0037(7) -0.0007(7)
N3 0.0125(8) 0.0116(9) 0.0207(9) -0.0002(7) 0.0019(7) -0.0002(7)
N4 0.0210(10) 0.0171(9) 0.0131(9) -0.0037(7) 0.0015(7) 0.0005(7)
N11 0.0160(10) 0.0291(11) 0.0260(10) -0.0157(8) -0.0066(8) 0.0053(8)
N12 0.0430(12) 0.0139(9) 0.0107(8) -0.0022(7) 0.0023(8) -0.0085(8)
O1 0.0176(8) 0.0136(7) 0.0086(7) -0.0034(6) 0.0008(5) -0.0006(6)

loop_
_atom_type_symbol
_atom_type_description
_atom_type_scat_dispersion_real
_atom_type_scat_dispersion_imag
_atom_type_scat_source
C C 0.0033 0.0016 'International Tables Vol C Tables 4.2.6.8 and 6.1.1.4'
H H 0.0000 0.0000 'International Tables Vol C Tables 4.2.6.8 and 6.1.1.4'
Li Li -0.0003 0.0001 'International Tables Vol C Tables 4.2.6.8 and 6.1.1.4'
N N 0.0061 0.0033 'International Tables Vol C Tables 4.2.6.8 and 6.1.1.4'
Nb Nb -2.0727 0.6215 'International Tables Vol C Tables 4.2.6.8 and 6.1.1.4'
Ni Ni 0.3393 1.1124 'International Tables Vol C Tables 4.2.6.8 and 6.1.1.4'
O O 0.0106 0.0060 'International Tables Vol C Tables 4.2.6.8 and 6.1.1.4'

loop_
_geom_angle_atom_site_label_1
_geom_angle_atom_site_label_2
_geom_angle_atom_site_label_3
_geom_angle
_geom_angle_site_symmetry_1
_geom_angle_site_symmetry_3
_geom_angle_publ_flag
C1 Nb1 C1 69.73(9) . 2_656 ?
C1 Nb1 C2 75.05(7) . . ?
C1 Nb1 C2 74.90(7) 2_656 . ?
C1 Nb1 C2 74.90(7) . 2_656 ?
C1 Nb1 C2 75.05(7) 2_656 2_656 ?
C2 Nb1 C2 143.17(9) . 2_656 ?
C1 Nb1 C4 71.52(7) . 2_656 ?
C1 Nb1 C4 140.90(7) 2_656 2_656 ?
C2 Nb1 C4 100.01(7) . 2_656 ?
C2 Nb1 C4 90.17(7) 2_656 2_656 ?
C1 Nb1 C4 140.90(7) . . ?
C1 Nb1 C4 71.52(7) 2_656 . ?
C2 Nb1 C4 90.17(7) . . ?
C2 Nb1 C4 100.01(7) 2_656 . ?
C4 Nb1 C4 147.50(10) 2_656 . ?
C1 Nb1 C3 134.94(7) . 3 ?
C1 Nb1 C3 128.95(7) 2_656 3 ?
C2 Nb1 C3 143.59(7) . 3 ?
C2 Nb1 C3 73.10(7) 2_656 3 ?
C4 Nb1 C3 77.69(7) 2_656 3 ?
C4 Nb1 C3 76.00(7) . 3 ?
C1 Nb1 C3 128.95(7) . 4_556 ?
C1 Nb1 C3 134.94(7) 2_656 4_556 ?
C2 Nb1 C3 73.10(7) . 4_556 ?
C2 Nb1 C3 143.59(7) 2_656 4_556 ?
C4 Nb1 C3 76.00(7) 2_656 4_556 ?
C4 Nb1 C3 77.69(7) . 4_556 ?
C3 Nb1 C3 71.12(9) 3 4_556 ?
N1 Ni1 N1 180.0 5_666 . ?
N1 Ni1 N12 86.79(7) 5_666 5_666 ?
N1 Ni1 N12 93.21(7) . 5_666 ?
N1 Ni1 N12 93.21(7) 5_666 . ?
N1 Ni1 N12 86.79(7) . . ?
N12 Ni1 N12 180.0 5_666 . ?
N1 Ni1 N11 90.31(7) 5_666 5_666 ?
N1 Ni1 N11 89.69(7) . 5_666 ?
N12 Ni1 N11 84.80(8) 5_666 5_666 ?
N12 Ni1 N11 95.20(8) . 5_666 ?
N1 Ni1 N11 89.69(7) 5_666 . ?
N1 Ni1 N11 90.31(7) . . ?
N12 Ni1 N11 95.20(8) 5_666 . ?
N12 Ni1 N11 84.80(8) . . ?
N11 Ni1 N11 180.0 5_666 . ?
N1 C1 Nb1 177.94(17) . . ?
N2 C2 Nb1 175.95(16) . . ?
N3 C3 Nb1 174.49(16) . 3_445 ?
N4 C4 Nb1 178.92(18) . . ?
C15 C11 C12 115.5(2) 5_666 . ?
N11 C12 C11 112.0(2) . . ?
N11 C13 C14 107.8(2) . . ?
N12 C14 C13 108.92(19) . . ?
N12 C15 C11 112.0(2) . 5_666 ?
N2 Li1 N3 117.10(18) . . ?
N2 Li1 O1 123.55(18) . 2_556 ?
N3 Li1 O1 96.48(15) . 2_556 ?
N2 Li1 O1 126.05(19) . . ?
N3 Li1 O1 96.16(15) . . ?
O1 Li1 O1 90.15(14) 2_556 . ?
N2 Li1 Li1 140.02(11) . 2_556 ?
N3 Li1 Li1 102.86(10) . 2_556 ?
O1 Li1 Li1 45.24(10) 2_556 2_556 ?
O1 Li1 Li1 45.17(10) . 2_556 ?
C1 N1 Ni1 156.28(16) . . ?
C2 N2 Li1 161.98(19) . . ?
C3 N3 Li1 136.94(18) . . ?
C13 N11 C12 114.4(2) . . ?
C13 N11 Ni1 105.27(15) . . ?
C12 N11 Ni1 115.04(16) . . ?
C15 N12 C14 114.9(2) . . ?
C15 N12 Ni1 114.72(16) . . ?
C14 N12 Ni1 105.46(15) . . ?
Li1 O1 Li1 89.58(14) 2_556 . ?

loop_
_geom_bond_atom_site_label_1
_geom_bond_atom_site_label_2
_geom_bond_distance
_geom_bond_site_symmetry_2
_geom_bond_publ_flag
Nb1 C1 2.2361(19) . ?
Nb1 C1 2.2361(19) 2_656 ?
Nb1 C2 2.253(2) . ?
Nb1 C2 2.253(2) 2_656 ?
Nb1 C4 2.262(2) 2_656 ?
Nb1 C4 2.262(2) . ?
Nb1 C3 2.263(2) 3 ?
Nb1 C3 2.263(2) 4_556 ?
Ni1 N1 2.0643(16) 5_666 ?
Ni1 N1 2.0643(16) . ?
Ni1 N12 2.0682(18) 5_666 ?
Ni1 N12 2.0683(18) . ?
Ni1 N11 2.0844(18) 5_666 ?
Ni1 N11 2.0844(18) . ?
C1 N1 1.145(3) . ?
C2 N2 1.152(3) . ?
C3 N3 1.149(3) . ?
C4 N4 1.151(3) . ?
C11 C15 1.506(5) 5_666 ?
C11 C12 1.514(5) . ?
C12 N11 1.486(3) . ?
C13 N11 1.473(3) . ?
C13 C14 1.500(4) . ?
C14 N12 1.475(3) . ?
C15 N12 1.468(3) . ?
Li1 N2 1.956(4) . ?
Li1 N3 2.025(4) . ?
Li1 O1 2.047(4) 2_556 ?
Li1 O1 2.049(4) . ?
Li1 Li1 2.886(7) 2_556 ?
